data_7114413
loop_
_publ_author_name
'Thurston, John H.'
'Marlier, Elodie M.'
'Whitmire, Kenton H.'

_publ_section_title
;
 Towards a molecular model for bismuth(iii) subsalicylate. Synthesis and
 solid-state structure of [Bi(Hsal)3(bipy)(C7H8]2 and
 [Bi(Hsal)(sal)(1,10-phenanthroline)(C7H8]2
;
_journal_issue 23
_journal_name_full 'Chemical Communications'
_journal_page_first 2834
_journal_paper_doi 10.1039/b209188g
_journal_year 2002
_chemical_formula_moiety Bi2(Hsal)6(bipy)2(tol)2
_chemical_formula_sum 'C76 H62 Bi2 N4 O18'
_chemical_formula_weight 1737.26
_chemical_melting_point 159
_chemical_name_systematic
; 
? 
;
_space_group_IT_number 2
_symmetry_cell_setting triclinic
_symmetry_space_group_name_Hall '-P 1'
_symmetry_space_group_name_H-M 'P -1'
_atom_sites_solution_hydrogens geom
_atom_sites_solution_primary direct
_atom_sites_solution_secondary difmap
_audit_creation_method SHELXL-97
_cell_angle_alpha 87.22(3)
_cell_angle_beta 81.65(3)
_cell_angle_gamma 64.33(3)
_cell_formula_units_Z 1
_cell_length_a 10.830(2)
_cell_length_b 12.489(3)
_cell_length_c 14.319(3)
_cell_measurement_reflns_used 972
_cell_measurement_temperature 293(2)
_cell_measurement_theta_max 46.413
_cell_measurement_theta_min 6.846
_cell_volume 1726.9(8)
_computing_cell_refinement 'SHELXTL 6.10 (Bruker, 2001)'
_computing_data_collection 'SHELXTL 6.10 (Bruker, 2001)'
_computing_data_reduction 'SHELXTL 6.10 (Bruker, 2001)'
_computing_molecular_graphics 'SHELXTL 6.10 (Bruker, 2001)'
_computing_publication_material 'SHELXTL 6.10 (Bruker, 2001)'
_computing_structure_refinement 'SHELXL-97 (Sheldrick, 1997)'
_computing_structure_solution 'SHELXS-97 (Sheldrick, 1990)'
_diffrn_ambient_temperature 293(2)
_diffrn_measured_fraction_theta_full 0.992
_diffrn_measured_fraction_theta_max 0.992
_diffrn_measurement_device_type 'Bruker SMART 1k; CCD'
_diffrn_radiation_monochromator graphite
_diffrn_radiation_source 'normal-focus sealed tube'
_diffrn_radiation_type MoK\a
_diffrn_radiation_wavelength 0.71073
_diffrn_reflns_av_R_equivalents 0.0294
_diffrn_reflns_av_sigmaI/netI 0.0530
_diffrn_reflns_limit_h_max 10
_diffrn_reflns_limit_h_min -12
_diffrn_reflns_limit_k_max 13
_diffrn_reflns_limit_k_min -13
_diffrn_reflns_limit_l_max 15
_diffrn_reflns_limit_l_min -15
_diffrn_reflns_number 7438
_diffrn_reflns_theta_full 23.27
_diffrn_reflns_theta_max 23.27
_diffrn_reflns_theta_min 1.44
_exptl_absorpt_coefficient_mu 5.164
_exptl_absorpt_correction_T_max 1.000000
_exptl_absorpt_correction_T_min 0.671013
_exptl_absorpt_correction_type 'empirical with SADABS'
_exptl_crystal_colour colorless
_exptl_crystal_density_diffrn 1.670
_exptl_crystal_density_method 'not measured'
_exptl_crystal_description thin-plate
_exptl_crystal_F_000 856
_exptl_crystal_size_max 0.3
_exptl_crystal_size_mid 0.27
_exptl_crystal_size_min 0.15
_refine_diff_density_max 0.800
_refine_diff_density_min -0.753
_refine_diff_density_rms 0.087
_refine_ls_extinction_method none
_refine_ls_goodness_of_fit_ref 0.987
_refine_ls_hydrogen_treatment 'riding model'
_refine_ls_matrix_type full
_refine_ls_number_parameters 451
_refine_ls_number_reflns 4920
_refine_ls_number_restraints 0
_refine_ls_restrained_S_all 0.987
_refine_ls_R_factor_all 0.0328
_refine_ls_R_factor_gt 0.0272
_refine_ls_shift/su_max 0.051
_refine_ls_shift/su_mean 0.003
_refine_ls_structure_factor_coef Fsqd
_refine_ls_weighting_details 'calc w=1/[\s^2^(Fo^2^)+(0.0249P)^2^+0.0000P] where P=(Fo^2^+2Fc^2^)/3'
_refine_ls_weighting_scheme calc
_refine_ls_wR_factor_gt 0.0623
_refine_ls_wR_factor_ref 0.0644
_reflns_number_gt 4349
_reflns_number_total 4920
_reflns_threshold_expression >2sigma(I)
_cod_data_source_file b209188g.txt
_cod_data_source_block 2
_cod_depositor_comments
;
 Removing the '_symmetry_space_group_name' data item since it was not found
 in the core CIF dictionary and the same information was already provided in
 the official space group data items. No information was lost by removing this
 data item.

 Antanas Vaitkus,
 2017-03-06
;
_cod_original_cell_volume 1727.0(6)
_cod_database_code 7114413

loop_
_symmetry_equiv_pos_as_xyz
'x, y, z'
'-x, -y, -z'

loop_
_atom_site_label
_atom_site_type_symbol
_atom_site_fract_x
_atom_site_fract_y
_atom_site_fract_z
_atom_site_U_iso_or_equiv
_atom_site_adp_type
_atom_site_occupancy
_atom_site_symmetry_multiplicity
_atom_site_calc_flag
_atom_site_refinement_flags
Bi1 Bi 0.469114(18) 1.162897(15) 0.467089(13) 0.03618(8) Uani 1 1 d .
N1 N 0.6703(4) 1.2100(4) 0.4687(3) 0.0413(10) Uani 1 1 d .
C1 C 0.7825(5) 1.1391(5) 0.5077(4) 0.0493(13) Uani 1 1 d .
H1A H 0.7888 1.0663 0.5308 0.059 Uiso 1 1 calc R
N2 N 0.4346(4) 1.3507(3) 0.4005(3) 0.0365(9) Uani 1 1 d .
C2 C 0.8892(6) 1.1690(6) 0.5151(4) 0.0583(15) Uani 1 1 d .
H2A H 0.9647 1.1189 0.5443 0.070 Uiso 1 1 calc R
C3 C 0.8808(6) 1.2742(6) 0.4784(5) 0.0686(18) Uani 1 1 d .
H3A H 0.9520 1.2962 0.4810 0.082 Uiso 1 1 calc R
C4 C 0.7665(6) 1.3478(5) 0.4373(4) 0.0598(16) Uani 1 1 d .
H4A H 0.7599 1.4199 0.4122 0.072 Uiso 1 1 calc R
C5 C 0.6620(5) 1.3136(5) 0.4339(3) 0.0418(12) Uani 1 1 d .
C6 C 0.5330(5) 1.3902(4) 0.3943(3) 0.0433(12) Uani 1 1 d .
C7 C 0.5121(6) 1.4975(5) 0.3536(4) 0.0553(15) Uani 1 1 d .
H7A H 0.5820 1.5227 0.3469 0.066 Uiso 1 1 calc R
C8 C 0.3876(7) 1.5677(5) 0.3225(4) 0.0609(16) Uani 1 1 d .
H8A H 0.3725 1.6411 0.2960 0.073 Uiso 1 1 calc R
C9 C 0.2861(6) 1.5285(5) 0.3311(4) 0.0565(15) Uani 1 1 d .
H9A H 0.2013 1.5749 0.3107 0.068 Uiso 1 1 calc R
C10 C 0.3121(5) 1.4187(4) 0.3706(3) 0.0431(12) Uani 1 1 d .
H10A H 0.2440 1.3914 0.3766 0.052 Uiso 1 1 calc R
O21 O 0.3440(4) 0.8626(3) 0.2722(3) 0.0641(11) Uani 1 1 d .
H21A H 0.3910 0.8732 0.3075 0.096 Uiso 1 1 calc R
C21 C 0.2356(6) 0.9667(5) 0.2593(4) 0.0502(14) Uani 1 1 d .
O22 O 0.4069(3) 0.9922(3) 0.3815(2) 0.0447(8) Uani 1 1 d .
C22 C 0.1411(7) 0.9608(6) 0.2064(4) 0.0677(17) Uani 1 1 d .
H22A H 0.1546 0.8881 0.1824 0.081 Uiso 1 1 calc R
O23 O 0.2926(4) 1.1892(3) 0.3780(3) 0.0512(9) Uani 1 1 d .
C23 C 0.0286(7) 1.0613(7) 0.1895(4) 0.074(2) Uani 1 1 d .
H23A H -0.0344 1.0563 0.1542 0.089 Uiso 1 1 calc R
C24 C 0.0062(7) 1.1704(7) 0.2235(5) 0.0734(19) Uani 1 1 d .
H24A H -0.0703 1.2387 0.2106 0.088 Uiso 1 1 calc R
C25 C 0.1000(6) 1.1770(5) 0.2776(4) 0.0585(15) Uani 1 1 d .
H25A H 0.0853 1.2501 0.3016 0.070 Uiso 1 1 calc R
C26 C 0.2153(5) 1.0753(5) 0.2960(3) 0.0410(12) Uani 1 1 d .
C27 C 0.3131(5) 1.0843(4) 0.3547(3) 0.0386(12) Uani 1 1 d .
O31 O 0.0111(4) 1.4846(4) 0.6274(3) 0.0698(12) Uani 1 1 d .
H31A H 0.0673 1.4386 0.5863 0.105 Uiso 1 1 calc R
C31 C 0.0689(6) 1.4692(5) 0.7079(4) 0.0569(15) Uani 1 1 d .
O32 O 0.2440(3) 1.3197(3) 0.5545(2) 0.0471(9) Uani 1 1 d .
C32 C -0.0115(7) 1.5318(6) 0.7882(5) 0.076(2) Uani 1 1 d .
H32A H -0.1045 1.5818 0.7867 0.091 Uiso 1 1 calc R
O33 O 0.4271(3) 1.2720(3) 0.6246(2) 0.0496(9) Uani 1 1 d .
C33 C 0.0436(9) 1.5214(7) 0.8696(6) 0.089(2) Uani 1 1 d .
H33A H -0.0125 1.5650 0.9228 0.107 Uiso 1 1 calc R
C34 C 0.1814(9) 1.4472(7) 0.8751(5) 0.081(2) Uani 1 1 d .
H34A H 0.2179 1.4399 0.9312 0.097 Uiso 1 1 calc R
C35 C 0.2624(6) 1.3848(6) 0.7954(4) 0.0594(15) Uani 1 1 d .
H35A H 0.3554 1.3354 0.7976 0.071 Uiso 1 1 calc R
C36 C 0.2080(5) 1.3940(5) 0.7107(4) 0.0442(13) Uani 1 1 d .
C37 C 0.2988(5) 1.3241(4) 0.6266(4) 0.0408(12) Uani 1 1 d .
O41 O 0.9318(4) 0.7874(3) 0.3217(3) 0.0573(10) Uani 1 1 d .
H41A H 0.8743 0.8259 0.3657 0.086 Uiso 1 1 calc R
C41 C 0.8893(5) 0.8370(5) 0.2386(4) 0.0474(13) Uani 1 1 d .
O42 O 0.7038(4) 0.9571(3) 0.4026(2) 0.0492(9) Uani 1 1 d .
C42 C 0.9686(6) 0.7804(5) 0.1557(4) 0.0617(16) Uani 1 1 d .
H42A H 1.0472 0.7093 0.1579 0.074 Uiso 1 1 calc R
O43 O 0.5899(3) 1.1127(3) 0.3169(2) 0.0468(9) Uani 1 1 d .
C43 C 0.9324(7) 0.8280(6) 0.0707(5) 0.0728(19) Uani 1 1 d .
H43A H 0.9868 0.7892 0.0153 0.087 Uiso 1 1 calc R
C44 C 0.8141(7) 0.9348(7) 0.0657(4) 0.075(2) Uani 1 1 d .
H44A H 0.7891 0.9670 0.0077 0.090 Uiso 1 1 calc R
C45 C 0.7362(6) 0.9906(6) 0.1479(4) 0.0590(16) Uani 1 1 d .
H45A H 0.6578 1.0618 0.1451 0.071 Uiso 1 1 calc R
C46 C 0.7712(5) 0.9435(4) 0.2368(4) 0.0413(12) Uani 1 1 d .
C47 C 0.6841(5) 1.0067(5) 0.3237(4) 0.0447(13) Uani 1 1 d .
C51 C 0.4429(14) 0.7005(17) -0.0362(17) 0.245(13) Uani 1 1 d .
C52 C 0.4474(14) 0.7556(16) 0.0415(9) 0.171(8) Uani 1 1 d .
H52A H 0.3957 0.7605 0.1003 0.205 Uiso 1 1 calc R
C53 C 0.5532(19) 0.8094(13) 0.0164(11) 0.193(8) Uani 1 1 d .
H53A H 0.5690 0.8501 0.0625 0.231 Uiso 1 1 calc R
C54 C 0.6215(12) 0.7977(11) -0.0705(11) 0.138(4) Uani 1 1 d .
H54A H 0.6847 0.8299 -0.0863 0.165 Uiso 1 1 calc R
C55 C 0.5950(16) 0.7360(14) -0.1365(8) 0.174(7) Uani 1 1 d .
H55A H 0.6412 0.7261 -0.1978 0.209 Uiso 1 1 calc R
C56 C 0.5049(13) 0.6908(11) -0.1136(10) 0.139(5) Uani 1 1 d .
H56A H 0.4892 0.6499 -0.1597 0.166 Uiso 1 1 calc R
C57 C 0.3434(12) 0.6501(12) -0.0090(14) 0.247(10) Uani 1 1 d .
H57A H 0.3373 0.6100 -0.0624 0.370 Uiso 1 1 calc R
H57B H 0.2541 0.7127 0.0124 0.370 Uiso 1 1 calc R
H57C H 0.3735 0.5945 0.0409 0.370 Uiso 1 1 calc R

loop_
_atom_site_aniso_label
_atom_site_aniso_U_11
_atom_site_aniso_U_22
_atom_site_aniso_U_33
_atom_site_aniso_U_23
_atom_site_aniso_U_13
_atom_site_aniso_U_12
Bi1 0.03974(12) 0.02867(11) 0.04067(13) 0.00276(8) -0.00746(8) -0.01490(8)
N1 0.039(2) 0.045(3) 0.041(2) 0.002(2) -0.008(2) -0.018(2)
C1 0.048(3) 0.049(3) 0.052(3) 0.003(3) -0.004(3) -0.022(3)
N2 0.040(2) 0.032(2) 0.040(2) -0.0031(18) -0.0029(19) -0.0179(19)
C2 0.044(3) 0.069(4) 0.064(4) -0.002(3) -0.012(3) -0.025(3)
C3 0.054(4) 0.075(5) 0.088(5) -0.008(4) -0.007(3) -0.038(4)
C4 0.059(4) 0.056(4) 0.075(4) 0.006(3) -0.009(3) -0.036(3)
C5 0.043(3) 0.046(3) 0.038(3) -0.003(2) 0.005(2) -0.023(3)
C6 0.055(3) 0.040(3) 0.039(3) 0.000(2) -0.005(2) -0.024(3)
C7 0.067(4) 0.045(3) 0.062(4) 0.009(3) -0.008(3) -0.033(3)
C8 0.084(5) 0.038(3) 0.061(4) 0.010(3) -0.010(3) -0.028(3)
C9 0.073(4) 0.038(3) 0.051(3) 0.006(3) -0.011(3) -0.016(3)
C10 0.044(3) 0.041(3) 0.038(3) 0.004(2) -0.002(2) -0.014(2)
O21 0.078(3) 0.048(2) 0.069(3) -0.010(2) -0.026(2) -0.023(2)
C21 0.058(4) 0.057(4) 0.042(3) 0.002(3) -0.007(3) -0.030(3)
O22 0.049(2) 0.037(2) 0.048(2) 0.0050(16) -0.0132(17) -0.0178(17)
C22 0.078(4) 0.075(5) 0.068(4) -0.003(3) -0.027(4) -0.043(4)
O23 0.052(2) 0.038(2) 0.064(2) -0.0019(18) -0.0217(19) -0.0160(18)
C23 0.074(5) 0.109(6) 0.064(4) 0.004(4) -0.025(4) -0.056(5)
C24 0.061(4) 0.082(5) 0.080(5) 0.014(4) -0.032(4) -0.027(4)
C25 0.057(4) 0.058(4) 0.064(4) 0.004(3) -0.016(3) -0.026(3)
C26 0.046(3) 0.043(3) 0.038(3) 0.006(2) -0.010(2) -0.022(3)
C27 0.042(3) 0.037(3) 0.037(3) 0.002(2) -0.002(2) -0.018(2)
O31 0.053(2) 0.061(3) 0.078(3) 0.004(2) -0.011(2) -0.008(2)
C31 0.057(4) 0.035(3) 0.070(4) -0.001(3) 0.009(3) -0.017(3)
O32 0.047(2) 0.049(2) 0.045(2) 0.0048(17) -0.0064(18) -0.0212(18)
C32 0.071(5) 0.053(4) 0.082(5) -0.008(4) 0.020(4) -0.016(3)
O33 0.039(2) 0.046(2) 0.060(2) -0.0110(18) -0.0002(18) -0.0157(17)
C33 0.111(7) 0.062(5) 0.073(5) -0.021(4) 0.041(5) -0.033(5)
C34 0.112(6) 0.082(5) 0.051(4) -0.014(4) 0.004(4) -0.047(5)
C35 0.066(4) 0.066(4) 0.052(4) -0.002(3) -0.005(3) -0.034(3)
C36 0.047(3) 0.039(3) 0.046(3) 0.000(2) 0.007(3) -0.023(3)
C37 0.042(3) 0.030(3) 0.050(3) 0.002(2) 0.003(3) -0.019(2)
O41 0.051(2) 0.051(2) 0.062(2) 0.010(2) -0.0077(19) -0.0153(19)
C41 0.049(3) 0.046(3) 0.054(4) 0.001(3) -0.003(3) -0.029(3)
O42 0.058(2) 0.046(2) 0.040(2) 0.0025(17) -0.0064(18) -0.0191(18)
C42 0.060(4) 0.053(4) 0.067(4) -0.005(3) 0.005(3) -0.023(3)
O43 0.052(2) 0.040(2) 0.041(2) -0.0003(16) -0.0035(17) -0.0144(18)
C43 0.078(5) 0.075(5) 0.059(4) -0.021(4) 0.014(4) -0.032(4)
C44 0.081(5) 0.090(5) 0.041(4) -0.006(3) -0.009(3) -0.023(4)
C45 0.055(4) 0.067(4) 0.045(3) -0.001(3) -0.006(3) -0.017(3)
C46 0.039(3) 0.037(3) 0.049(3) -0.001(2) -0.003(2) -0.019(2)
C47 0.048(3) 0.047(3) 0.048(3) 0.000(3) -0.011(3) -0.027(3)
C51 0.121(12) 0.186(16) 0.24(2) 0.114(16) 0.092(14) 0.063(11)
C52 0.124(11) 0.209(17) 0.074(7) -0.007(9) 0.022(7) 0.017(10)
C53 0.218(18) 0.178(15) 0.112(11) -0.022(10) -0.062(12) -0.005(13)
C54 0.130(9) 0.144(11) 0.119(9) 0.028(9) -0.030(8) -0.040(8)
C55 0.153(12) 0.160(13) 0.082(8) -0.005(9) -0.018(9) 0.052(10)
C56 0.104(9) 0.123(9) 0.138(12) 0.015(8) 0.023(8) -0.016(7)
C57 0.098(9) 0.164(13) 0.44(3) 0.081(15) 0.040(13) -0.049(8)

loop_
_atom_type_symbol
_atom_type_description
_atom_type_scat_dispersion_real
_atom_type_scat_dispersion_imag
_atom_type_scat_source
C C 0.0033 0.0016 'International Tables Vol C Tables 4.2.6.8 and 6.1.1.4'
H H 0.0000 0.0000 'International Tables Vol C Tables 4.2.6.8 and 6.1.1.4'
N N 0.0061 0.0033 'International Tables Vol C Tables 4.2.6.8 and 6.1.1.4'
O O 0.0106 0.0060 'International Tables Vol C Tables 4.2.6.8 and 6.1.1.4'
Bi Bi -4.1077 10.2566 'International Tables Vol C Tables 4.2.6.8 and 6.1.1.4'

loop_
_geom_angle_atom_site_label_1
_geom_angle_atom_site_label_2
_geom_angle_atom_site_label_3
_geom_angle
O43 Bi1 O23 78.30(13)
O43 Bi1 N2 76.95(13)
O23 Bi1 N2 80.96(13)
O43 Bi1 N1 75.57(13)
O23 Bi1 N1 142.18(13)
N2 Bi1 N1 66.88(13)
O43 Bi1 O32 140.74(11)
O23 Bi1 O32 73.16(12)
N2 Bi1 O32 72.46(12)
N1 Bi1 O32 112.82(13)
O43 Bi1 O33 148.15(12)
O23 Bi1 O33 123.60(12)
N2 Bi1 O33 83.76(12)
N1 Bi1 O33 73.61(12)
O32 Bi1 O33 50.47(11)
C5 N1 C1 118.7(4)
C5 N1 Bi1 118.3(3)
C1 N1 Bi1 122.9(3)
N1 C1 C2 123.0(5)
C6 N2 C10 120.2(4)
C6 N2 Bi1 121.4(3)
C10 N2 Bi1 118.4(3)
C3 C2 C1 118.0(5)
C2 C3 C4 119.9(6)
C3 C4 C5 119.3(5)
N1 C5 C4 121.2(5)
N1 C5 C6 116.2(4)
C4 C5 C6 122.5(5)
N2 C6 C7 120.4(5)
N2 C6 C5 117.1(4)
C7 C6 C5 122.5(5)
C6 C7 C8 120.0(5)
C9 C8 C7 119.5(5)
C8 C9 C10 118.8(5)
N2 C10 C9 121.1(5)
O21 C21 C22 115.8(5)
O21 C21 C26 123.9(5)
C22 C21 C26 120.2(6)
C23 C22 C21 120.1(6)
C27 O23 Bi1 105.7(3)
C22 C23 C24 121.3(6)
C23 C24 C25 119.0(6)
C26 C25 C24 120.6(6)
C25 C26 C21 118.8(5)
C25 C26 C27 119.7(5)
C21 C26 C27 121.5(5)
O22 C27 O23 123.1(5)
O22 C27 C26 120.0(5)
O23 C27 C26 116.8(4)
O31 C31 C32 119.0(6)
O31 C31 C36 121.7(5)
C32 C31 C36 119.3(6)
C37 O32 Bi1 94.3(3)
C33 C32 C31 120.8(7)
C37 O33 Bi1 94.5(3)
C32 C33 C34 121.5(7)
C35 C34 C33 118.2(7)
C34 C35 C36 121.4(6)
C31 C36 C35 118.9(5)
C31 C36 C37 121.5(5)
C35 C36 C37 119.6(5)
O33 C37 O32 120.0(5)
O33 C37 C36 121.2(5)
O32 C37 C36 118.8(5)
O41 C41 C42 118.1(5)
O41 C41 C46 121.1(5)
C42 C41 C46 120.7(5)
C43 C42 C41 120.4(6)
C47 O43 Bi1 104.9(3)
C42 C43 C44 120.7(6)
C45 C44 C43 118.7(6)
C44 C45 C46 121.9(6)
C41 C46 C45 117.6(5)
C41 C46 C47 122.3(5)
C45 C46 C47 120.0(5)
O42 C47 O43 121.5(5)
O42 C47 C46 120.1(5)
O43 C47 C46 118.4(4)
C56 C51 C52 130(3)
C56 C51 C57 123(3)
C52 C51 C57 107.0(17)
C51 C52 C53 108.9(14)
C54 C53 C52 120.7(14)
C53 C54 C55 117.5(14)
C56 C55 C54 120.9(14)
C51 C56 C55 122(2)

loop_
_geom_bond_atom_site_label_1
_geom_bond_atom_site_label_2
_geom_bond_distance
Bi1 O43 2.310(3)
Bi1 O23 2.348(3)
Bi1 N2 2.383(4)
Bi1 N1 2.494(4)
Bi1 O32 2.561(4)
Bi1 O33 2.572(4)
N1 C5 1.335(6)
N1 C1 1.338(6)
C1 C2 1.379(7)
N2 C6 1.345(6)
N2 C10 1.348(6)
C2 C3 1.361(8)
C3 C4 1.377(8)
C4 C5 1.381(7)
C5 C6 1.485(7)
C6 C7 1.374(7)
C7 C8 1.376(8)
C8 C9 1.373(8)
C9 C10 1.384(7)
O21 C21 1.349(7)
C21 C22 1.388(8)
C21 C26 1.393(7)
O22 C27 1.249(5)
C22 C23 1.360(9)
O23 C27 1.283(6)
C23 C24 1.377(9)
C24 C25 1.395(8)
C25 C26 1.389(7)
C26 C27 1.487(7)
O31 C31 1.357(7)
C31 C32 1.378(9)
C31 C36 1.394(7)
O32 C37 1.278(6)
C32 C33 1.361(10)
O33 C37 1.249(6)
C33 C34 1.386(10)
C34 C35 1.372(8)
C35 C36 1.402(7)
C36 C37 1.481(7)
O41 C41 1.361(6)
C41 C42 1.380(8)
C41 C46 1.392(7)
O42 C47 1.262(6)
C42 C43 1.363(8)
O43 C47 1.284(6)
C43 C44 1.400(9)
C44 C45 1.365(8)
C45 C46 1.410(7)
C46 C47 1.473(7)
C51 C56 1.192(16)
C51 C52 1.35(3)
C51 C57 1.47(2)
C52 C53 1.55(2)
C53 C54 1.332(16)
C54 C55 1.382(17)
C55 C56 1.320(19)
